data_7220827
loop_
_publ_author_name
'Ding, Bin'
'Wang, You You'
'Liu, Shi Xin'
'Wu, Xiang Xia'
'Zhu, Zhao Zhou'
'Huo, Jian Zhong'
'Liu, Yuan Yuan'

_publ_section_title
;
 A series of multi-dimensional metal--organic frameworks with
 trans-4,4&#x2032;-azo-1,2,4-triazole: polymorphism, guest induced
 single-crystal-to-single-crystal transformation and solvatochromism
;
_journal_issue 29
_journal_name_full CrystEngComm
_journal_page_first 5396
_journal_paper_doi 10.1039/C5CE00724K
_journal_volume 17
_journal_year 2015
_chemical_formula_sum 'C6 H8 Fe N10 O2 S2'
_chemical_formula_weight 372.19
_chemical_name_systematic
; 
 ? 
;
_space_group_IT_number 15
_symmetry_cell_setting monoclinic
_symmetry_space_group_name_Hall '-C 2yc'
_symmetry_space_group_name_H-M 'C 1 2/c 1'
_atom_sites_solution_hydrogens geom
_atom_sites_solution_primary direct
_atom_sites_solution_secondary difmap
_audit_creation_method SHELXL-97
_audit_update_record
;
2015-05-29 deposited with the CCDC.
2015-06-01 downloaded from the CCDC.
;
_cell_angle_alpha 90.00
_cell_angle_beta 98.190(6)
_cell_angle_gamma 90.00
_cell_formula_units_Z 4
_cell_length_a 22.145(7)
_cell_length_b 5.6942(18)
_cell_length_c 11.621(4)
_cell_measurement_reflns_used 2247
_cell_measurement_temperature 173(2)
_cell_measurement_theta_max 28.21
_cell_measurement_theta_min 3.54
_cell_volume 1450.4(8)
_computing_cell_refinement 'Bruker SMART'
_computing_data_collection 'Bruker SMART'
_computing_data_reduction 'Bruker SAINT'
_computing_molecular_graphics 'Bruker SHELXTL'
_computing_publication_material 'Bruker SHELXTL'
_computing_structure_refinement 'SHELXL-97 (Sheldrick, 1997)'
_computing_structure_solution 'SHELXS-97 (Sheldrick, 1990)'
_diffrn_ambient_temperature 173(2)
_diffrn_measured_fraction_theta_full 0.996
_diffrn_measured_fraction_theta_max 0.996
_diffrn_measurement_device_type 'CCD area detector'
_diffrn_measurement_method 'phi and omega scans'
_diffrn_radiation_monochromator graphite
_diffrn_radiation_source 'fine-focus sealed tube'
_diffrn_radiation_type MoK\a
_diffrn_radiation_wavelength 0.71073
_diffrn_reflns_av_R_equivalents 0.0172
_diffrn_reflns_av_sigmaI/netI 0.0180
_diffrn_reflns_limit_h_max 26
_diffrn_reflns_limit_h_min -23
_diffrn_reflns_limit_k_max 5
_diffrn_reflns_limit_k_min -6
_diffrn_reflns_limit_l_max 13
_diffrn_reflns_limit_l_min -13
_diffrn_reflns_number 3597
_diffrn_reflns_theta_full 25.00
_diffrn_reflns_theta_max 25.00
_diffrn_reflns_theta_min 1.86
_exptl_absorpt_coefficient_mu 1.348
_exptl_absorpt_correction_T_max 0.8132
_exptl_absorpt_correction_T_min 0.7934
_exptl_absorpt_correction_type multi-scan
_exptl_absorpt_process_details SADABS
_exptl_crystal_colour Yellow
_exptl_crystal_density_diffrn 1.705
_exptl_crystal_density_meas ?
_exptl_crystal_density_method 'not measured'
_exptl_crystal_description BLOCK
_exptl_crystal_F_000 752
_exptl_crystal_size_max 0.18
_exptl_crystal_size_mid 0.17
_exptl_crystal_size_min 0.16
_refine_diff_density_max 0.526
_refine_diff_density_min -0.234
_refine_diff_density_rms 0.060
_refine_ls_extinction_method none
_refine_ls_goodness_of_fit_ref 1.005
_refine_ls_hydrogen_treatment constr
_refine_ls_matrix_type full
_refine_ls_number_parameters 97
_refine_ls_number_reflns 1281
_refine_ls_number_restraints 30
_refine_ls_restrained_S_all 1.115
_refine_ls_R_factor_all 0.0313
_refine_ls_R_factor_gt 0.0292
_refine_ls_shift/su_max 0.000
_refine_ls_shift/su_mean 0.000
_refine_ls_structure_factor_coef Fsqd
_refine_ls_weighting_details 'calc w=1/[\s^2^(Fo^2^)+(0.0323P)^2^+4.7750P] where P=(Fo^2^+2Fc^2^)/3'
_refine_ls_weighting_scheme calc
_refine_ls_wR_factor_gt 0.0734
_refine_ls_wR_factor_ref 0.0747
_reflns_number_gt 1201
_reflns_number_total 1281
_reflns_threshold_expression >2sigma(I)
_cod_data_source_file c5ce00724k2.cif
_cod_data_source_block 1
_cod_depositor_comments
;
The following automatic conversions were performed:

'_symmetry_cell_setting' value 'Monoclinic' changed to 'monoclinic'
according to
/usr/data/users/saulius/crontab/automatic-downloads/rss-feeds/RSC/lib/dictionaries/cif_core.dic
dictionary named 'cif_core.dic' version 2.4.2 from 2011-04-26.

'_exptl_absorpt_correction_type' value 'MULTI-SCAN' changed to
'multi-scan' according to
/usr/data/users/saulius/crontab/automatic-downloads/rss-feeds/RSC/lib/dictionaries/cif_core.dic
dictionary named 'cif_core.dic' version 2.4.2 from 2011-04-26.

'_exptl_crystal_density_meas' value 'NONE' was changed to '?' - the
value is perceived as not measured.

Automatic conversion script
Id: cif_fix_values 3271 2015-04-21 07:52:19Z andrius 

 Adding full bibliography for 7220823--7220832.cif.
;
_cod_original_sg_symbol_H-M C2/c
_cod_database_code 7220827

loop_
_symmetry_equiv_pos_as_xyz
'x, y, z'
'-x, y, -z+1/2'
'x+1/2, y+1/2, z'
'-x+1/2, y+1/2, -z+1/2'
'-x, -y, -z'
'x, -y, z-1/2'
'-x+1/2, -y+1/2, -z'
'x+1/2, -y+1/2, z-1/2'

loop_
_atom_site_label
_atom_site_type_symbol
_atom_site_fract_x
_atom_site_fract_y
_atom_site_fract_z
_atom_site_U_iso_or_equiv
_atom_site_adp_type
_atom_site_occupancy
_atom_site_symmetry_multiplicity
_atom_site_calc_flag
_atom_site_refinement_flags
Fe1 Fe 0.2500 1.2500 0.5000 0.02045(18) Uani 1 2 d S
S1 S 0.08030(4) 0.82352(17) 0.29966(7) 0.0440(3) Uani 1 1 d U
O1W O 0.25197(9) 1.0228(4) 0.64377(16) 0.0336(5) Uani 1 1 d .
H1A H 0.2731 1.0361 0.7105 0.050 Uiso 1 1 d R
H1B H 0.2304 0.9003 0.6481 0.050 Uiso 1 1 d R
N1 N 0.19196(10) 1.0119(4) 0.3974(2) 0.0312(5) Uani 1 1 d U
N2 N 0.48804(9) 0.9316(4) 0.46221(19) 0.0253(5) Uani 1 1 d .
N3 N 0.42541(9) 0.9643(4) 0.44414(19) 0.0232(5) Uani 1 1 d .
N4 N 0.33275(10) 1.0782(4) 0.45075(19) 0.0254(5) Uani 1 1 d .
N5 N 0.33137(10) 0.8931(5) 0.3719(2) 0.0347(6) Uani 1 1 d .
C1 C 0.38922(11) 1.1170(5) 0.4929(2) 0.0258(6) Uani 1 1 d .
H1 H 0.4028 1.2311 0.5478 0.031 Uiso 1 1 calc R
C3 C 0.14639(13) 0.9271(5) 0.3564(2) 0.0294(5) Uani 1 1 d U
C2 C 0.38750(13) 0.8298(6) 0.3700(3) 0.0343(7) Uani 1 1 d .
H9 H 0.3998 0.7096 0.3244 0.041 Uiso 1 1 calc R

loop_
_atom_site_aniso_label
_atom_site_aniso_U_11
_atom_site_aniso_U_22
_atom_site_aniso_U_33
_atom_site_aniso_U_23
_atom_site_aniso_U_13
_atom_site_aniso_U_12
Fe1 0.0133(3) 0.0248(3) 0.0226(3) -0.0027(2) 0.0003(2) 0.0009(2)
S1 0.0329(4) 0.0515(5) 0.0436(5) 0.0070(4) -0.0088(4) -0.0184(4)
O1W 0.0362(11) 0.0336(11) 0.0284(10) 0.0045(9) -0.0042(9) -0.0071(9)
N1 0.0249(10) 0.0330(10) 0.0346(10) -0.0053(9) 0.0002(8) -0.0009(8)
N2 0.0125(11) 0.0334(13) 0.0299(12) -0.0034(10) 0.0026(9) 0.0046(9)
N3 0.0137(10) 0.0288(12) 0.0262(11) -0.0048(10) 0.0000(9) 0.0038(9)
N4 0.0172(11) 0.0305(13) 0.0278(12) -0.0057(10) 0.0013(9) 0.0030(9)
N5 0.0205(12) 0.0404(15) 0.0419(14) -0.0165(12) 0.0003(11) 0.0007(11)
C1 0.0188(13) 0.0304(15) 0.0276(14) -0.0067(12) 0.0011(11) 0.0036(11)
C3 0.0247(10) 0.0313(10) 0.0312(10) -0.0021(9) 0.0010(8) -0.0017(9)
C2 0.0225(14) 0.0410(17) 0.0382(16) -0.0184(14) 0.0002(12) 0.0020(13)

loop_
_atom_type_symbol
_atom_type_description
_atom_type_scat_dispersion_real
_atom_type_scat_dispersion_imag
_atom_type_scat_source
C C 0.0033 0.0016 'International Tables Vol C Tables 4.2.6.8 and 6.1.1.4'
H H 0.0000 0.0000 'International Tables Vol C Tables 4.2.6.8 and 6.1.1.4'
N N 0.0061 0.0033 'International Tables Vol C Tables 4.2.6.8 and 6.1.1.4'
O O 0.0106 0.0060 'International Tables Vol C Tables 4.2.6.8 and 6.1.1.4'
S S 0.1246 0.1234 'International Tables Vol C Tables 4.2.6.8 and 6.1.1.4'
Fe Fe 0.3463 0.8444 'International Tables Vol C Tables 4.2.6.8 and 6.1.1.4'

loop_
_geom_angle_atom_site_label_1
_geom_angle_atom_site_label_2
_geom_angle_atom_site_label_3
_geom_angle
_geom_angle_site_symmetry_1
_geom_angle_site_symmetry_3
O1W Fe1 O1W 180.0 . 7_576
O1W Fe1 N1 90.23(9) . 7_576
O1W Fe1 N1 89.77(9) 7_576 7_576
O1W Fe1 N1 89.77(9) . .
O1W Fe1 N1 90.23(9) 7_576 .
N1 Fe1 N1 180.00(11) 7_576 .
O1W Fe1 N4 89.47(8) . 7_576
O1W Fe1 N4 90.53(8) 7_576 7_576
N1 Fe1 N4 91.71(9) 7_576 7_576
N1 Fe1 N4 88.29(9) . 7_576
O1W Fe1 N4 90.53(8) . .
O1W Fe1 N4 89.47(8) 7_576 .
N1 Fe1 N4 88.29(9) 7_576 .
N1 Fe1 N4 91.71(9) . .
N4 Fe1 N4 180.0 7_576 .
Fe1 O1W H1A 128.0 . .
Fe1 O1W H1B 126.9 . .
H1A O1W H1B 105.1 . .
C3 N1 Fe1 157.3(2) . .
N2 N2 N3 110.0(3) 5_676 .
C2 N3 C1 106.2(2) . .
C2 N3 N2 122.5(2) . .
C1 N3 N2 131.3(2) . .
C1 N4 N5 107.9(2) . .
C1 N4 Fe1 127.90(19) . .
N5 N4 Fe1 124.07(16) . .
C2 N5 N4 106.8(2) . .
N4 C1 N3 109.1(2) . .
N4 C1 H1 125.4 . .
N3 C1 H1 125.4 . .
N1 C3 S1 176.4(3) . .
N5 C2 N3 110.0(3) . .
N5 C2 H9 125.0 . .
N3 C2 H9 125.0 . .

loop_
_geom_bond_atom_site_label_1
_geom_bond_atom_site_label_2
_geom_bond_distance
_geom_bond_site_symmetry_2
Fe1 O1W 2.108(2) .
Fe1 O1W 2.108(2) 7_576
Fe1 N1 2.115(2) 7_576
Fe1 N1 2.115(2) .
Fe1 N4 2.223(2) 7_576
Fe1 N4 2.223(2) .
S1 C3 1.628(3) .
O1W H1A 0.8499 .
O1W H1B 0.8513 .
N1 C3 1.158(4) .
N2 N2 1.235(5) 5_676
N2 N3 1.385(3) .
N3 C2 1.351(4) .
N3 C1 1.360(3) .
N4 C1 1.295(3) .
N4 N5 1.394(3) .
N5 C2 1.297(4) .
C1 H1 0.9300 .
C2 H9 0.9300 .

loop_
_geom_torsion_atom_site_label_1
_geom_torsion_atom_site_label_2
_geom_torsion_atom_site_label_3
_geom_torsion_atom_site_label_4
_geom_torsion
_geom_torsion_site_symmetry_1
O1W Fe1 N1 C3 88.9(6) .
O1W Fe1 N1 C3 -91.1(6) 7_576
N1 Fe1 N1 C3 -57(18) 7_576
N4 Fe1 N1 C3 -0.6(6) 7_576
N4 Fe1 N1 C3 179.4(6) .
N2 N2 N3 C2 -176.7(3) 5_676
N2 N2 N3 C1 1.1(5) 5_676
O1W Fe1 N4 C1 -81.9(2) .
O1W Fe1 N4 C1 98.1(2) 7_576
N1 Fe1 N4 C1 8.3(2) 7_576
N1 Fe1 N4 C1 -171.7(2) .
N4 Fe1 N4 C1 5(5) 7_576
O1W Fe1 N4 N5 93.3(2) .
O1W Fe1 N4 N5 -86.7(2) 7_576
N1 Fe1 N4 N5 -176.5(2) 7_576
N1 Fe1 N4 N5 3.5(2) .
N4 Fe1 N4 N5 180(5) 7_576
C1 N4 N5 C2 -0.3(3) .
Fe1 N4 N5 C2 -176.4(2) .
N5 N4 C1 N3 0.3(3) .
Fe1 N4 C1 N3 176.16(17) .
C2 N3 C1 N4 -0.2(3) .
N2 N3 C1 N4 -178.3(3) .
Fe1 N1 C3 S1 25(5) .
N4 N5 C2 N3 0.2(4) .
C1 N3 C2 N5 0.0(4) .
N2 N3 C2 N5 178.3(3) .
